data_2231521
loop_
_publ_author_name
'Niu, Jun-long'
'Wang, Xia'
'Gao, Biao'
'Song, Mao-ping'

_publ_section_title
;
 <i>O</i>,<i>O</i>'-2-Iodo-1,3-phenylene bis(diphenylphosphinothioate)
;
_journal_coeditor_code HB6374
_journal_issue 9
_journal_name_full 'Acta Crystallographica Section E'
_journal_page_first o2499
_journal_paper_doi 10.1107/S1600536811033629
_journal_volume 67
_journal_year 2011
_chemical_formula_iupac 'C30 H23 I O2 P2 S2'
_chemical_formula_moiety 'C30 H23 I O2 P2 S2'
_chemical_formula_sum 'C30 H23 I O2 P2 S2'
_chemical_formula_weight 668.44
_chemical_name_systematic
;
<i>O</i>,<i>O</i>'-2-iodo-1,3-phenylene bis(diphenylphosphinothioate)
;
_space_group_crystal_system monoclinic
_space_group_IT_number 14
_space_group_name_Hall '-P 2ybc'
_space_group_name_H-M_alt 'P 1 21/c 1'
_symmetry_space_group_name_Hall '-P 2ybc'
_symmetry_space_group_name_H-M 'P 1 21/c 1'
_atom_sites_solution_hydrogens geom
_atom_sites_solution_primary direct
_atom_sites_solution_secondary difmap
_audit_creation_method
;
  Olex2 1.1
  (compiled 2011.02.15 svn.r1672, GUI svn.r3494)
;
_cell_angle_alpha 90.00
_cell_angle_beta 108.299(8)
_cell_angle_gamma 90.00
_cell_formula_units_Z 4
_cell_length_a 12.5467(11)
_cell_length_b 13.4389(9)
_cell_length_c 18.0010(13)
_cell_measurement_reflns_used 4397
_cell_measurement_temperature 293(2)
_cell_measurement_theta_max 29.1143
_cell_measurement_theta_min 3.0255
_cell_volume 2881.7(4)
_computing_cell_refinement 'CrysAlisPro (Agilent Technologies, 2011)'
_computing_data_collection 'CrysAlisPro (Agilent Technologies, 2011)'
_computing_data_reduction 'CrysAlisPro (Agilent Technologies, 2011)'
_computing_molecular_graphics 'OLEX2 (Dolomanov <i>et al.</i>, 2009)'
_computing_publication_material 'OLEX2 (Dolomanov <i>et al.</i>, 2009)'
_computing_structure_refinement 'SHELXL97 (Sheldrick, 2008)'
_computing_structure_solution 'SHELXS97 (Sheldrick, 2008)'
_diffrn_ambient_temperature 293(2)
_diffrn_detector_area_resol_mean 16.2312
_diffrn_measured_fraction_theta_full 0.996
_diffrn_measured_fraction_theta_max 0.996
_diffrn_measurement_device_type 'Agilent Xcalibur Eos Gemini'
_diffrn_measurement_method '\w scans'
_diffrn_radiation_monochromator graphite
_diffrn_radiation_type 'Mo K\a'
_diffrn_radiation_wavelength 0.7107
_diffrn_reflns_av_R_equivalents 0.0286
_diffrn_reflns_limit_h_max 15
_diffrn_reflns_limit_h_min -14
_diffrn_reflns_limit_k_max 12
_diffrn_reflns_limit_k_min -16
_diffrn_reflns_limit_l_max 22
_diffrn_reflns_limit_l_min -20
_diffrn_reflns_number 13529
_diffrn_reflns_theta_full 26.50
_diffrn_reflns_theta_max 26.50
_diffrn_reflns_theta_min 3.03
_exptl_absorpt_coefficient_mu 1.393
_exptl_absorpt_correction_T_max 1.000
_exptl_absorpt_correction_T_min 0.739
_exptl_absorpt_correction_type multi-scan
_exptl_absorpt_process_details '(CrysAlisPro; Agilent Technologies, 2011)'
_exptl_crystal_colour colorless
_exptl_crystal_density_diffrn 1.541
_exptl_crystal_density_method 'not measured'
_exptl_crystal_description prismatic
_exptl_crystal_F_000 1336
_exptl_crystal_size_max 0.2
_exptl_crystal_size_mid 0.2
_exptl_crystal_size_min 0.15
_refine_diff_density_max 0.463
_refine_diff_density_min -0.659
_refine_ls_extinction_coef 0.00127(16)
_refine_ls_extinction_expression Fc^*^=kFc[1+0.001xFc^2^\l^3^/sin(2\q)]^-1/4^
_refine_ls_extinction_method SHELXL
_refine_ls_goodness_of_fit_ref 1.079
_refine_ls_hydrogen_treatment constr
_refine_ls_matrix_type full
_refine_ls_number_parameters 335
_refine_ls_number_reflns 5949
_refine_ls_number_restraints 0
_refine_ls_restrained_S_all 1.079
_refine_ls_R_factor_all 0.0493
_refine_ls_R_factor_gt 0.0361
_refine_ls_shift/su_max 0.001
_refine_ls_shift/su_mean 0.000
_refine_ls_structure_factor_coef Fsqd
_refine_ls_weighting_details 'calc w=1/[\s^2^(Fo^2^)+(0.0312P)^2^+1.3829P] where P=(Fo^2^+2Fc^2^)/3'
_refine_ls_weighting_scheme calc
_refine_ls_wR_factor_gt 0.0800
_refine_ls_wR_factor_ref 0.0855
_reflns_number_gt 4846
_reflns_number_total 5949
_reflns_threshold_expression I>2\s(I)
_cod_data_source_file hb6374.cif
_cod_data_source_block I
_cod_database_code 2231521
_cod_database_fobs_code 2231521

loop_
_space_group_symop_id
_space_group_symop_operation_xyz
1 'x, y, z'
2 '-x, y+1/2, -z+1/2'
3 '-x, -y, -z'
4 'x, -y-1/2, z-1/2'

loop_
_atom_site_type_symbol
_atom_site_label
_atom_site_fract_x
_atom_site_fract_y
_atom_site_fract_z
_atom_site_U_iso_or_equiv
_atom_site_adp_type
_atom_site_calc_flag
_atom_site_refinement_flags
_atom_site_occupancy
_atom_site_symmetry_multiplicity
I I1 0.19393(2) 0.150065(17) 0.148128(12) 0.04653(10) Uani d . 1 1
S S1 0.07696(8) -0.12781(8) 0.35968(6) 0.0583(3) Uani d . 1 1
S S2 0.52162(7) 0.42008(7) 0.36702(5) 0.0485(2) Uani d . 1 1
P P1 0.16934(7) -0.13367(6) 0.29185(5) 0.0375(2) Uani d . 1 1
P P2 0.36544(7) 0.41688(6) 0.30439(5) 0.03448(19) Uani d . 1 1
O O1 0.20214(19) -0.02722(15) 0.26108(12) 0.0426(5) Uani d . 1 1
O O2 0.31642(19) 0.30818(15) 0.27040(12) 0.0420(5) Uani d . 1 1
C C1 0.2609(2) 0.1405(2) 0.26925(17) 0.0327(7) Uani d . 1 1
C C2 0.3132(3) 0.2224(2) 0.31251(18) 0.0351(7) Uani d . 1 1
C C3 0.3597(3) 0.2160(2) 0.3933(2) 0.0461(8) Uani d . 1 1
H H3 0.3942 0.2711 0.4222 0.055 Uiso calc R 1 1
C C4 0.3540(3) 0.1268(3) 0.4300(2) 0.0519(9) Uani d . 1 1
H H4 0.3855 0.1222 0.4840 0.062 Uiso calc R 1 1
C C5 0.3026(3) 0.0446(2) 0.3880(2) 0.0474(9) Uani d . 1 1
H H5 0.2997 -0.0150 0.4136 0.057 Uiso calc R 1 1
C C6 0.2555(3) 0.0513(2) 0.30779(19) 0.0368(7) Uani d . 1 1
C C7 0.1040(3) -0.1909(2) 0.1982(2) 0.0399(7) Uani d . 1 1
C C8 0.0146(4) -0.2534(3) 0.1896(3) 0.0756(14) Uani d . 1 1
H H8 -0.0130 -0.2636 0.2313 0.091 Uiso calc R 1 1
C C9 -0.0347(4) -0.3012(4) 0.1193(3) 0.0989(18) Uani d . 1 1
H H9 -0.0945 -0.3445 0.1141 0.119 Uiso calc R 1 1
C C10 0.0039(4) -0.2852(4) 0.0571(3) 0.0801(14) Uani d . 1 1
H H10 -0.0303 -0.3167 0.0095 0.096 Uiso calc R 1 1
C C11 0.0925(4) -0.2230(3) 0.0651(2) 0.0680(12) Uani d . 1 1
H H11 0.1188 -0.2122 0.0229 0.082 Uiso calc R 1 1
C C12 0.1433(4) -0.1762(3) 0.1353(2) 0.0579(10) Uani d . 1 1
H H12 0.2043 -0.1345 0.1404 0.069 Uiso calc R 1 1
C C13 0.3030(3) -0.1930(2) 0.33497(18) 0.0356(7) Uani d . 1 1
C C14 0.3933(3) -0.1716(3) 0.3081(2) 0.0489(9) Uani d . 1 1
H H14 0.3847 -0.1264 0.2675 0.059 Uiso calc R 1 1
C C15 0.4951(3) -0.2175(3) 0.3418(2) 0.0565(10) Uani d . 1 1
H H15 0.5553 -0.2027 0.3239 0.068 Uiso calc R 1 1
C C16 0.5088(3) -0.2845(3) 0.4011(2) 0.0508(9) Uani d . 1 1
H H16 0.5777 -0.3157 0.4231 0.061 Uiso calc R 1 1
C C17 0.4206(3) -0.3054(3) 0.4278(2) 0.0529(9) Uani d . 1 1
H H17 0.4301 -0.3507 0.4685 0.063 Uiso calc R 1 1
C C18 0.3181(3) -0.2603(2) 0.3955(2) 0.0449(8) Uani d . 1 1
H H18 0.2589 -0.2751 0.4143 0.054 Uiso calc R 1 1
C C19 0.2699(3) 0.4596(2) 0.35398(18) 0.0356(7) Uani d . 1 1
C C20 0.3034(3) 0.4685(2) 0.4346(2) 0.0447(8) Uani d . 1 1
H H20 0.3772 0.4545 0.4639 0.054 Uiso calc R 1 1
C C21 0.2278(3) 0.4980(3) 0.4715(2) 0.0572(10) Uani d . 1 1
H H21 0.2506 0.5028 0.5258 0.069 Uiso calc R 1 1
C C22 0.1204(3) 0.5202(3) 0.4293(3) 0.0651(12) Uani d . 1 1
H H22 0.0697 0.5404 0.4546 0.078 Uiso calc R 1 1
C C23 0.0868(3) 0.5128(4) 0.3497(3) 0.0743(14) Uani d . 1 1
H H23 0.0130 0.5278 0.3210 0.089 Uiso calc R 1 1
C C24 0.1605(3) 0.4835(3) 0.3112(2) 0.0591(11) Uani d . 1 1
H H24 0.1369 0.4797 0.2569 0.071 Uiso calc R 1 1
C C25 0.3351(3) 0.4819(2) 0.21277(19) 0.0385(7) Uani d . 1 1
C C26 0.2499(3) 0.4536(3) 0.1471(2) 0.0529(9) Uani d . 1 1
H H26 0.2061 0.3983 0.1487 0.064 Uiso calc R 1 1
C C27 0.2295(4) 0.5079(3) 0.0784(2) 0.0693(12) Uani d . 1 1
H H27 0.1722 0.4884 0.0340 0.083 Uiso calc R 1 1
C C28 0.2926(4) 0.5895(3) 0.0756(3) 0.0697(12) Uani d . 1 1
H H28 0.2785 0.6252 0.0293 0.084 Uiso calc R 1 1
C C29 0.3764(4) 0.6185(3) 0.1407(3) 0.0748(13) Uani d . 1 1
H H29 0.4186 0.6747 0.1389 0.090 Uiso calc R 1 1
C C30 0.3990(3) 0.5647(3) 0.2097(2) 0.0595(10) Uani d . 1 1
H H30 0.4570 0.5842 0.2538 0.071 Uiso calc R 1 1

loop_
_atom_site_aniso_label
_atom_site_aniso_U_11
_atom_site_aniso_U_22
_atom_site_aniso_U_33
_atom_site_aniso_U_12
_atom_site_aniso_U_13
_atom_site_aniso_U_23
I1 0.05978(17) 0.04644(15) 0.03023(13) -0.01443(11) 0.00964(10) -0.00163(10)
S1 0.0519(6) 0.0797(7) 0.0486(6) 0.0026(5) 0.0233(4) 0.0004(5)
S2 0.0397(5) 0.0591(6) 0.0440(5) -0.0006(4) 0.0093(4) -0.0029(4)
P1 0.0433(5) 0.0336(4) 0.0358(5) -0.0042(4) 0.0125(4) 0.0015(4)
P2 0.0402(5) 0.0314(4) 0.0306(4) -0.0035(3) 0.0094(3) -0.0027(3)
O1 0.0583(14) 0.0299(11) 0.0344(12) -0.0070(10) 0.0072(10) -0.0007(10)
O2 0.0622(15) 0.0297(11) 0.0307(12) -0.0063(11) 0.0100(10) -0.0008(10)
C1 0.0345(16) 0.0352(16) 0.0273(15) 0.0034(13) 0.0080(12) -0.0005(13)
C2 0.0403(17) 0.0308(16) 0.0341(17) -0.0019(14) 0.0114(13) -0.0015(14)
C3 0.060(2) 0.0348(18) 0.0366(19) -0.0048(16) 0.0051(16) -0.0025(15)
C4 0.071(3) 0.0418(19) 0.0324(18) -0.0017(18) 0.0019(17) 0.0019(15)
C5 0.066(2) 0.0321(17) 0.0385(19) -0.0002(17) 0.0078(16) 0.0056(15)
C6 0.0410(18) 0.0301(16) 0.0363(17) 0.0015(14) 0.0077(14) -0.0011(14)
C7 0.0435(19) 0.0334(16) 0.0415(19) -0.0041(15) 0.0115(15) -0.0001(15)
C8 0.081(3) 0.092(3) 0.059(3) -0.046(3) 0.029(2) -0.017(3)
C9 0.095(4) 0.119(4) 0.083(4) -0.064(3) 0.028(3) -0.035(3)
C10 0.087(3) 0.080(3) 0.059(3) -0.020(3) 0.002(2) -0.025(3)
C11 0.091(3) 0.065(3) 0.048(2) -0.010(2) 0.023(2) -0.007(2)
C12 0.072(3) 0.056(2) 0.050(2) -0.021(2) 0.026(2) -0.0100(19)
C13 0.0431(18) 0.0311(16) 0.0325(17) -0.0061(14) 0.0117(14) -0.0010(13)
C14 0.051(2) 0.056(2) 0.043(2) 0.0003(18) 0.0194(17) 0.0130(17)
C15 0.043(2) 0.074(3) 0.058(2) 0.0026(19) 0.0231(18) 0.006(2)
C16 0.050(2) 0.048(2) 0.048(2) 0.0067(17) 0.0075(17) 0.0000(18)
C17 0.060(2) 0.044(2) 0.046(2) -0.0019(18) 0.0036(18) 0.0102(17)
C18 0.048(2) 0.0415(18) 0.045(2) -0.0076(16) 0.0138(16) 0.0072(16)
C19 0.0350(17) 0.0344(16) 0.0371(18) -0.0057(14) 0.0107(13) -0.0038(14)
C20 0.050(2) 0.0466(19) 0.0387(19) -0.0003(17) 0.0150(16) 0.0035(16)
C21 0.072(3) 0.062(2) 0.045(2) -0.004(2) 0.030(2) -0.0026(19)
C22 0.054(2) 0.073(3) 0.082(3) -0.009(2) 0.041(2) -0.022(2)
C23 0.036(2) 0.102(4) 0.080(3) -0.003(2) 0.013(2) -0.037(3)
C24 0.042(2) 0.080(3) 0.048(2) 0.000(2) 0.0040(17) -0.021(2)
C25 0.051(2) 0.0304(16) 0.0357(18) -0.0016(15) 0.0161(15) 0.0004(14)
C26 0.069(2) 0.044(2) 0.040(2) -0.0105(19) 0.0086(17) 0.0030(17)
C27 0.091(3) 0.066(3) 0.039(2) -0.004(2) 0.003(2) 0.005(2)
C28 0.104(4) 0.060(3) 0.049(2) 0.009(3) 0.030(2) 0.020(2)
C29 0.098(4) 0.056(2) 0.074(3) -0.018(2) 0.031(3) 0.017(2)
C30 0.074(3) 0.052(2) 0.049(2) -0.019(2) 0.0130(19) 0.0046(19)

loop_
_atom_type_symbol
_atom_type_description
_atom_type_scat_dispersion_real
_atom_type_scat_dispersion_imag
_atom_type_scat_source
C C 0.0033 0.0016 'International Tables Vol C Tables 4.2.6.8 and 6.1.1.4'
H H 0.0000 0.0000 'International Tables Vol C Tables 4.2.6.8 and 6.1.1.4'
O O 0.0106 0.0060 'International Tables Vol C Tables 4.2.6.8 and 6.1.1.4'
S S 0.1246 0.1234 'International Tables Vol C Tables 4.2.6.8 and 6.1.1.4'
P P 0.1023 0.0942 'International Tables Vol C Tables 4.2.6.8 and 6.1.1.4'
I I -0.4742 1.8119 'International Tables Vol C Tables 4.2.6.8 and 6.1.1.4'

loop_
_geom_angle_atom_site_label_1
_geom_angle_atom_site_label_2
_geom_angle_atom_site_label_3
_geom_angle
O1 P1 S1 116.36(10)
O1 P1 C7 98.39(13)
O1 P1 C13 103.58(13)
C7 P1 S1 114.98(12)
C13 P1 S1 114.12(11)
C13 P1 C7 107.69(15)
O2 P2 S2 115.72(10)
O2 P2 C19 103.94(13)
O2 P2 C25 98.35(13)
C19 P2 S2 114.56(11)
C19 P2 C25 108.52(15)
C25 P2 S2 114.13(11)
C6 O1 P1 126.0(2)
C2 O2 P2 127.78(19)
C2 C1 I1 120.2(2)
C2 C1 C6 119.3(3)
C6 C1 I1 120.5(2)
O2 C2 C1 116.2(3)
O2 C2 C3 123.3(3)
C1 C2 C3 120.5(3)
C2 C3 H3 120.4
C4 C3 C2 119.2(3)
C4 C3 H3 120.4
C3 C4 H4 119.4
C5 C4 C3 121.2(3)
C5 C4 H4 119.4
C4 C5 H5 120.2
C4 C5 C6 119.6(3)
C6 C5 H5 120.2
O1 C6 C1 116.2(3)
C5 C6 O1 123.5(3)
C5 C6 C1 120.3(3)
C8 C7 P1 118.9(3)
C8 C7 C12 118.9(4)
C12 C7 P1 122.1(3)
C7 C8 H8 119.9
C7 C8 C9 120.3(4)
C9 C8 H8 119.9
C8 C9 H9 119.8
C10 C9 C8 120.3(4)
C10 C9 H9 119.8
C9 C10 H10 120.1
C11 C10 C9 119.8(4)
C11 C10 H10 120.1
C10 C11 H11 119.8
C10 C11 C12 120.4(4)
C12 C11 H11 119.8
C7 C12 H12 119.8
C11 C12 C7 120.3(4)
C11 C12 H12 119.8
C14 C13 P1 120.6(2)
C18 C13 P1 120.6(2)
C18 C13 C14 118.9(3)
C13 C14 H14 120.0
C15 C14 C13 119.9(3)
C15 C14 H14 120.0
C14 C15 H15 119.6
C16 C15 C14 120.7(3)
C16 C15 H15 119.6
C15 C16 H16 120.2
C15 C16 C17 119.6(3)
C17 C16 H16 120.2
C16 C17 H17 119.6
C16 C17 C18 120.9(3)
C18 C17 H17 119.6
C13 C18 H18 120.0
C17 C18 C13 120.0(3)
C17 C18 H18 120.0
C20 C19 P2 121.2(2)
C20 C19 C24 119.0(3)
C24 C19 P2 119.8(3)
C19 C20 H20 119.9
C21 C20 C19 120.2(3)
C21 C20 H20 119.9
C20 C21 H21 119.8
C22 C21 C20 120.4(4)
C22 C21 H21 119.8
C21 C22 H22 120.1
C21 C22 C23 119.8(4)
C23 C22 H22 120.1
C22 C23 H23 119.5
C22 C23 C24 121.0(4)
C24 C23 H23 119.5
C19 C24 H24 120.3
C23 C24 C19 119.5(4)
C23 C24 H24 120.3
C26 C25 P2 122.5(3)
C26 C25 C30 119.5(3)
C30 C25 P2 118.0(3)
C25 C26 H26 120.1
C25 C26 C27 119.8(3)
C27 C26 H26 120.1
C26 C27 H27 119.7
C28 C27 C26 120.6(4)
C28 C27 H27 119.7
C27 C28 H28 120.1
C29 C28 C27 119.8(4)
C29 C28 H28 120.1
C28 C29 H29 119.8
C28 C29 C30 120.5(4)
C30 C29 H29 119.8
C25 C30 C29 119.8(4)
C25 C30 H30 120.1
C29 C30 H30 120.1

loop_
_geom_bond_atom_site_label_1
_geom_bond_atom_site_label_2
_geom_bond_distance
I1 C1 2.080(3)
S1 P1 1.9311(13)
S2 P2 1.9302(12)
P1 O1 1.633(2)
P1 C7 1.799(3)
P1 C13 1.798(3)
P2 O2 1.628(2)
P2 C19 1.799(3)
P2 C25 1.798(3)
O1 C6 1.384(4)
O2 C2 1.387(4)
C1 C2 1.389(4)
C1 C6 1.397(4)
C2 C3 1.388(4)
C3 H3 0.9300
C3 C4 1.381(5)
C4 H4 0.9300
C4 C5 1.380(5)
C5 H5 0.9300
C5 C6 1.381(5)
C7 C8 1.371(5)
C7 C12 1.385(5)
C8 H8 0.9300
C8 C9 1.381(6)
C9 H9 0.9300
C9 C10 1.370(6)
C10 H10 0.9300
C10 C11 1.361(6)
C11 H11 0.9300
C11 C12 1.375(5)
C12 H12 0.9300
C13 C14 1.395(4)
C13 C18 1.383(4)
C14 H14 0.9300
C14 C15 1.376(5)
C15 H15 0.9300
C15 C16 1.366(5)
C16 H16 0.9300
C16 C17 1.368(5)
C17 H17 0.9300
C17 C18 1.375(5)
C18 H18 0.9300
C19 C20 1.383(4)
C19 C24 1.384(4)
C20 H20 0.9300
C20 C21 1.377(5)
C21 H21 0.9300
C21 C22 1.357(5)
C22 H22 0.9300
C22 C23 1.365(6)
C23 H23 0.9300
C23 C24 1.375(5)
C24 H24 0.9300
C25 C26 1.375(5)
C25 C30 1.382(5)
C26 H26 0.9300
C26 C27 1.388(5)
C27 H27 0.9300
C27 C28 1.363(6)
C28 H28 0.9300
C28 C29 1.363(6)
C29 H29 0.9300
C29 C30 1.388(5)
C30 H30 0.9300

loop_
_geom_torsion_atom_site_label_1
_geom_torsion_atom_site_label_2
_geom_torsion_atom_site_label_3
_geom_torsion_atom_site_label_4
_geom_torsion
I1 C1 C2 O2 0.5(4)
I1 C1 C2 C3 -179.0(2)
I1 C1 C6 O1 -1.1(4)
I1 C1 C6 C5 178.3(3)
S1 P1 O1 C6 56.1(3)
S1 P1 C7 C8 -21.0(4)
S1 P1 C7 C12 161.0(3)
S1 P1 C13 C14 -155.9(2)
S1 P1 C13 C18 23.9(3)
S2 P2 O2 C2 58.9(3)
S2 P2 C19 C20 -15.9(3)
S2 P2 C19 C24 164.6(3)
S2 P2 C25 C26 149.2(3)
S2 P2 C25 C30 -32.3(3)
P1 O1 C6 C1 -171.1(2)
P1 O1 C6 C5 9.5(5)
P1 C7 C8 C9 -177.6(4)
P1 C7 C12 C11 178.6(3)
P1 C13 C14 C15 179.9(3)
P1 C13 C18 C17 179.8(3)
P2 O2 C2 C1 176.5(2)
P2 O2 C2 C3 -4.1(5)
P2 C19 C20 C21 -177.7(3)
P2 C19 C24 C23 177.8(3)
P2 C25 C26 C27 178.9(3)
P2 C25 C30 C29 -178.3(3)
O1 P1 C7 C8 -145.4(3)
O1 P1 C7 C12 36.6(3)
O1 P1 C13 C14 -28.4(3)
O1 P1 C13 C18 151.4(3)
O2 P2 C19 C20 111.3(3)
O2 P2 C19 C24 -68.2(3)
O2 P2 C25 C26 26.1(3)
O2 P2 C25 C30 -155.4(3)
O2 C2 C3 C4 -178.9(3)
C1 C2 C3 C4 0.5(5)
C2 C1 C6 O1 180.0(3)
C2 C1 C6 C5 -0.6(5)
C2 C3 C4 C5 -0.4(6)
C3 C4 C5 C6 -0.2(6)
C4 C5 C6 O1 -179.9(3)
C4 C5 C6 C1 0.7(5)
C6 C1 C2 O2 179.4(3)
C6 C1 C2 C3 0.0(5)
C7 P1 O1 C6 179.5(3)
C7 P1 C13 C14 75.2(3)
C7 P1 C13 C18 -105.1(3)
C7 C8 C9 C10 -1.2(9)
C8 C7 C12 C11 0.6(6)
C8 C9 C10 C11 1.0(9)
C9 C10 C11 C12 0.0(8)
C10 C11 C12 C7 -0.8(7)
C12 C7 C8 C9 0.4(7)
C13 P1 O1 C6 -70.0(3)
C13 P1 C7 C8 107.4(3)
C13 P1 C7 C12 -70.6(3)
C13 C14 C15 C16 0.4(6)
C14 C13 C18 C17 -0.4(5)
C14 C15 C16 C17 -0.7(6)
C15 C16 C17 C18 0.4(6)
C16 C17 C18 C13 0.1(5)
C18 C13 C14 C15 0.1(5)
C19 P2 O2 C2 -67.6(3)
C19 P2 C25 C26 -81.7(3)
C19 P2 C25 C30 96.8(3)
C19 C20 C21 C22 -1.1(6)
C20 C19 C24 C23 -1.8(6)
C20 C21 C22 C23 0.3(6)
C21 C22 C23 C24 -0.3(7)
C22 C23 C24 C19 1.0(7)
C24 C19 C20 C21 1.8(5)
C25 P2 O2 C2 -179.2(3)
C25 P2 C19 C20 -144.7(3)
C25 P2 C19 C24 35.7(3)
C25 C26 C27 C28 -0.4(7)
C26 C25 C30 C29 0.3(6)
C26 C27 C28 C29 -0.3(7)
C27 C28 C29 C30 0.9(7)
C28 C29 C30 C25 -0.9(7)
C30 C25 C26 C27 0.4(6)
